data_2231550
loop_
_publ_author_name
'Chen, Xiao-Ye'
'Huo, Shu-Min'
'Lin, Jing-Jun'
'Cai, Xia'
'Zeng, Rong-Hua'

_publ_section_title
;
 <i>catena</i>-Poly[[[triaquaeuropium(III)]-\m-(1<i>H</i>-benzimidazole-5,6-dicarboxylato-\k^2^<i>O</i>^5^:<i>O</i>^6^)-\m-(1<i>H</i>,3<i>H</i>-benzimidazol-3-ium-5,6-dicarboxylato-\k^3^<i>O</i>^5^:<i>O</i>^6^,<i>O</i>^6'^)]
 dihydrate]
;
_journal_issue 9
_journal_name_full 'Acta Crystallographica Section E'
_journal_page_first m1294
_journal_page_last m1295
_journal_paper_doi 10.1107/S1600536811033496
_journal_volume 67
_journal_year 2011
_chemical_formula_iupac '[Eu (C9 H4 N2 O4) (C9 H5 N2 O4) (H2 O)3], 2H2 O'
_chemical_formula_moiety 'C18 H15 Eu N4 O11, 2(H2 O)'
_chemical_formula_sum 'C18 H19 Eu N4 O13'
_chemical_formula_weight 651.33
_chemical_name_systematic
;
<i>catena</i>-Poly[[[triaquaeuropium(III)]-\m-(1<i>H</i>-
benzimidazole-5,6-dicarboxylato-\k^2^<i>O</i>^5^:<i>O</i>^6^)-\m-
(1<i>H</i>,3<i>H</i>-benzimidazol-3-ium-5,6-dicarboxylato-
\k^3^<i>O</i>^5^:<i>O</i>^6^,<i>O</i>^6'^)] dihydrate]
;
_space_group_IT_number 2
_symmetry_cell_setting triclinic
_symmetry_space_group_name_Hall '-P 1'
_symmetry_space_group_name_H-M 'P -1'
_atom_sites_solution_hydrogens geom
_atom_sites_solution_primary direct
_atom_sites_solution_secondary difmap
_audit_creation_method SHELXL-97
_cell_angle_alpha 112.1120(10)
_cell_angle_beta 91.6140(10)
_cell_angle_gamma 104.4530(10)
_cell_formula_units_Z 2
_cell_length_a 8.4530(4)
_cell_length_b 10.9757(6)
_cell_length_c 12.7124(7)
_cell_measurement_reflns_used 3764
_cell_measurement_temperature 298(2)
_cell_measurement_theta_max 25.2
_cell_measurement_theta_min 2.78
_cell_volume 1048.25(10)
_computing_cell_refinement 'SAINT (Bruker, 2007)'
_computing_data_collection 'APEX2 (Bruker, 2007)'
_computing_data_reduction 'SAINT (Bruker, 2007)'
_computing_molecular_graphics 'ORTEPIII (Burnett & Johnson, 1996) and PLATON (Spek, 2009)'
_computing_publication_material 'SHELXL97 (Sheldrick, 2008)'
_computing_structure_refinement 'SHELXL97 (Sheldrick, 2008)'
_computing_structure_solution 'SHELXS97 (Sheldrick, 2008)'
_diffrn_ambient_temperature 298(2)
_diffrn_measured_fraction_theta_full 0.984
_diffrn_measured_fraction_theta_max 0.984
_diffrn_measurement_device_type 'Bruker APEXII CCD'
_diffrn_measurement_method '\f and \w'
_diffrn_radiation_monochromator graphite
_diffrn_radiation_source 'fine-focus sealed tube'
_diffrn_radiation_type MoK\a
_diffrn_radiation_wavelength 0.71073
_diffrn_reflns_av_R_equivalents 0.0162
_diffrn_reflns_av_sigmaI/netI 0.0314
_diffrn_reflns_limit_h_max 10
_diffrn_reflns_limit_h_min -10
_diffrn_reflns_limit_k_max 7
_diffrn_reflns_limit_k_min -13
_diffrn_reflns_limit_l_max 15
_diffrn_reflns_limit_l_min -13
_diffrn_reflns_number 5435
_diffrn_reflns_theta_full 25.20
_diffrn_reflns_theta_max 25.20
_diffrn_reflns_theta_min 1.75
_exptl_absorpt_coefficient_mu 3.076
_exptl_absorpt_correction_T_max 0.5783
_exptl_absorpt_correction_T_min 0.5256
_exptl_absorpt_correction_type multi-scan
_exptl_absorpt_process_details '(SADABS; Bruker, 2001)'
_exptl_crystal_colour colorless
_exptl_crystal_density_diffrn 2.064
_exptl_crystal_density_method 'not measured'
_exptl_crystal_description block
_exptl_crystal_F_000 644
_exptl_crystal_size_max 0.24
_exptl_crystal_size_mid 0.22
_exptl_crystal_size_min 0.20
_refine_diff_density_max 0.630
_refine_diff_density_min -0.671
_refine_ls_extinction_method none
_refine_ls_goodness_of_fit_ref 1.037
_refine_ls_hydrogen_treatment mixed
_refine_ls_matrix_type full
_refine_ls_number_parameters 328
_refine_ls_number_reflns 3711
_refine_ls_number_restraints 0
_refine_ls_restrained_S_all 1.037
_refine_ls_R_factor_all 0.0263
_refine_ls_R_factor_gt 0.0238
_refine_ls_shift/su_max 0.001
_refine_ls_shift/su_mean 0.000
_refine_ls_structure_factor_coef Fsqd
_refine_ls_weighting_details 'calc w=1/[\s^2^(Fo^2^)+(0.0269P)^2^+1.5288P] where P=(Fo^2^+2Fc^2^)/3'
_refine_ls_weighting_scheme calc
_refine_ls_wR_factor_gt 0.0560
_refine_ls_wR_factor_ref 0.0573
_reflns_number_gt 3454
_reflns_number_total 3711
_reflns_threshold_expression I>2\s(I)
_cod_data_source_file hy2459.cif
_cod_data_source_block I
_cod_database_code 2231550
_cod_database_fobs_code 2231550

loop_
_symmetry_equiv_pos_as_xyz
'x, y, z'
'-x, -y, -z'

loop_
_atom_site_type_symbol
_atom_site_label
_atom_site_fract_x
_atom_site_fract_y
_atom_site_fract_z
_atom_site_U_iso_or_equiv
_atom_site_adp_type
_atom_site_calc_flag
_atom_site_refinement_flags
_atom_site_occupancy
_atom_site_symmetry_multiplicity
C C1 0.0343(4) 0.0408(4) -0.2244(3) 0.0189(8) Uani d . 1 1
C C2 -0.1313(4) -0.0377(4) -0.2964(3) 0.0187(8) Uani d . 1 1
C C3 -0.1457(5) -0.0513(4) -0.4085(3) 0.0244(9) Uani d . 1 1
H H3 -0.051(5) -0.019(4) -0.434(3) 0.029 Uiso d . 1 1
C C4 -0.3019(5) -0.1056(4) -0.4725(3) 0.0232(8) Uani d . 1 1
C C5 -0.5240(5) -0.1795(4) -0.5977(3) 0.0299(9) Uani d . 1 1
H H5 -0.5915 -0.2033 -0.6655 0.036 Uiso calc R 1 1
C C6 -0.4412(4) -0.1460(4) -0.4248(3) 0.0213(8) Uani d . 1 1
C C7 -0.4269(4) -0.1359(4) -0.3119(3) 0.0210(8) Uani d . 1 1
H H7 -0.5196 -0.1642 -0.2801 0.025 Uiso calc R 1 1
C C8 -0.2722(4) -0.0831(4) -0.2488(3) 0.0171(7) Uani d . 1 1
C C9 -0.2606(4) -0.0819(4) -0.1297(3) 0.0185(8) Uani d . 1 1
C C10 0.5024(4) 0.4467(4) 0.2501(3) 0.0198(8) Uani d . 1 1
C C11 0.6702(4) 0.5243(4) 0.3216(3) 0.0174(7) Uani d . 1 1
C C12 0.6891(4) 0.5302(4) 0.4319(3) 0.0219(8) Uani d . 1 1
H H12 0.6019 0.4883 0.4609 0.026 Uiso calc R 1 1
C C13 0.8420(4) 0.6003(4) 0.4979(3) 0.0198(8) Uani d . 1 1
C C14 1.0585(5) 0.7001(4) 0.6311(3) 0.0271(9) Uani d . 1 1
H H14 1.1247 0.7334 0.7012 0.033 Uiso calc R 1 1
C C15 0.9760(4) 0.6562(4) 0.4530(3) 0.0190(8) Uani d . 1 1
C C16 0.9601(4) 0.6502(4) 0.3422(3) 0.0198(8) Uani d . 1 1
H H16 1.0501 0.6869 0.3122 0.024 Uiso calc R 1 1
C C17 0.8053(4) 0.5876(4) 0.2777(3) 0.0174(7) Uani d . 1 1
C C18 0.7878(4) 0.6050(4) 0.1667(3) 0.0174(7) Uani d . 1 1
Eu Eu1 0.24165(2) 0.308010(18) 0.021383(14) 0.01508(7) Uani d . 1 1
N N1 -0.3591(4) -0.1283(4) -0.5833(3) 0.0302(8) Uani d . 1 1
H H1 -0.3003 -0.1126 -0.6334 0.036 Uiso calc R 1 1
N N2 -0.5797(4) -0.1922(4) -0.5056(3) 0.0271(8) Uani d . 1 1
N N3 1.1094(4) 0.7157(3) 0.5386(3) 0.0239(7) Uani d . 1 1
H H3A 1.2081 0.7556 0.5326 0.029 Uiso calc R 1 1
N N4 0.8992(4) 0.6303(3) 0.6108(3) 0.0248(7) Uani d . 1 1
H H4 0.8422 0.6080 0.6591 0.030 Uiso calc R 1 1
O O1 0.1619(3) 0.0246(3) -0.2694(2) 0.0282(6) Uani d . 1 1
O O2 0.0329(3) 0.1254(3) -0.1235(2) 0.0218(6) Uani d . 1 1
O O3 -0.1766(3) -0.1539(3) -0.1112(2) 0.0232(6) Uani d . 1 1
O O4 -0.3436(3) -0.0182(3) -0.0613(2) 0.0286(6) Uani d . 1 1
O O5 0.5008(3) 0.3761(3) 0.1434(2) 0.0233(6) Uani d . 1 1
O O6 0.3781(3) 0.4550(3) 0.2988(3) 0.0357(7) Uani d . 1 1
O O7 0.8941(3) 0.5849(3) 0.1007(2) 0.0251(6) Uani d . 1 1
O O8 0.6729(3) 0.6529(3) 0.1488(2) 0.0217(6) Uani d . 1 1
O O1W 0.3986(3) 0.1495(3) -0.0826(2) 0.0225(6) Uani d . 1 1
H H1WA 0.3469 0.0936 -0.1481 0.027 Uiso d R 1 1
H H1WB 0.4122 0.1032 -0.0442 0.027 Uiso d R 1 1
O O2W 0.3436(3) 0.5492(3) 0.1002(3) 0.0327(7) Uani d . 1 1
H H2WA 0.4404 0.5907 0.1361 0.039 Uiso d R 1 1
H H2WB 0.3295 0.5815 0.0506 0.039 Uiso d R 1 1
O O3W 0.0181(3) 0.3743(3) 0.1123(2) 0.0277(6) Uani d . 1 1
H H3WA -0.0036 0.4498 0.1257 0.033 Uiso d R 1 1
H H3WB -0.0456 0.3322 0.1459 0.033 Uiso d R 1 1
O O4W 0.2568(4) 0.7730(3) 0.1413(3) 0.0389(7) Uani d . 1 1
H H4WA 0.1577 0.7772 0.1398 0.047 Uiso d R 1 1
H H4WB 0.3140 0.8382 0.1259 0.047 Uiso d R 1 1
O O5W 0.7262(3) 0.2225(3) 0.1315(2) 0.0302(6) Uani d . 1 1
H H5WA 0.6621 0.2706 0.1300 0.036 Uiso d R 1 1
H H5WB 0.7262 0.1686 0.0628 0.036 Uiso d R 1 1

loop_
_atom_site_aniso_label
_atom_site_aniso_U_11
_atom_site_aniso_U_22
_atom_site_aniso_U_33
_atom_site_aniso_U_12
_atom_site_aniso_U_13
_atom_site_aniso_U_23
C1 0.0164(18) 0.0202(19) 0.0207(19) -0.0007(15) -0.0012(14) 0.0129(16)
C2 0.0184(18) 0.0187(19) 0.0173(18) 0.0028(15) 0.0028(14) 0.0067(15)
C3 0.0187(19) 0.033(2) 0.0191(19) 0.0015(17) 0.0035(15) 0.0109(17)
C4 0.0226(19) 0.032(2) 0.0153(18) 0.0067(17) 0.0029(15) 0.0101(16)
C5 0.025(2) 0.041(3) 0.019(2) 0.0059(18) -0.0054(16) 0.0098(18)
C6 0.0217(19) 0.022(2) 0.0167(18) 0.0034(16) -0.0014(14) 0.0063(15)
C7 0.0173(18) 0.025(2) 0.0215(19) 0.0038(16) 0.0048(15) 0.0121(16)
C8 0.0197(18) 0.0151(18) 0.0170(18) 0.0041(14) 0.0004(14) 0.0077(15)
C9 0.0188(18) 0.0167(18) 0.0170(18) -0.0018(15) -0.0015(14) 0.0080(15)
C10 0.0157(18) 0.0199(19) 0.023(2) 0.0002(15) -0.0022(15) 0.0109(16)
C11 0.0139(17) 0.0192(19) 0.0152(17) 0.0018(14) -0.0015(13) 0.0046(15)
C12 0.0168(18) 0.026(2) 0.023(2) 0.0023(16) 0.0042(15) 0.0119(17)
C13 0.0201(18) 0.025(2) 0.0155(18) 0.0077(16) 0.0029(14) 0.0082(16)
C14 0.029(2) 0.028(2) 0.018(2) 0.0055(18) -0.0055(16) 0.0060(17)
C15 0.0159(17) 0.0169(19) 0.0201(19) 0.0034(15) -0.0010(14) 0.0038(15)
C16 0.0170(18) 0.0217(19) 0.0204(19) 0.0017(15) 0.0030(14) 0.0102(16)
C17 0.0189(18) 0.0171(18) 0.0168(18) 0.0042(15) 0.0017(14) 0.0080(15)
C18 0.0144(17) 0.0149(18) 0.0190(18) -0.0025(14) -0.0023(14) 0.0071(15)
Eu1 0.01417(10) 0.01681(11) 0.01459(10) 0.00295(7) 0.00063(6) 0.00757(7)
N1 0.0256(18) 0.049(2) 0.0148(16) 0.0055(16) 0.0020(13) 0.0141(16)
N2 0.0207(16) 0.035(2) 0.0213(17) 0.0029(15) -0.0044(13) 0.0102(15)
N3 0.0139(15) 0.0304(19) 0.0211(17) 0.0001(13) -0.0064(12) 0.0079(14)
N4 0.0252(17) 0.0329(19) 0.0171(16) 0.0051(15) 0.0009(13) 0.0129(15)
O1 0.0166(13) 0.0372(17) 0.0244(14) 0.0037(12) 0.0034(11) 0.0075(13)
O2 0.0195(13) 0.0199(14) 0.0184(13) -0.0001(11) -0.0002(10) 0.0032(11)
O3 0.0231(14) 0.0250(14) 0.0281(14) 0.0046(11) 0.0029(11) 0.0191(12)
O4 0.0384(16) 0.0338(16) 0.0204(14) 0.0179(13) 0.0094(12) 0.0128(12)
O5 0.0226(13) 0.0224(14) 0.0220(14) 0.0039(11) -0.0043(11) 0.0077(12)
O6 0.0157(14) 0.052(2) 0.0389(17) 0.0044(13) 0.0067(12) 0.0197(15)
O7 0.0228(14) 0.0356(16) 0.0224(14) 0.0111(12) 0.0055(11) 0.0155(12)
O8 0.0192(13) 0.0260(14) 0.0260(14) 0.0080(11) 0.0040(10) 0.0160(12)
O1W 0.0239(14) 0.0249(14) 0.0194(13) 0.0065(11) 0.0000(10) 0.0099(11)
O2W 0.0279(15) 0.0213(15) 0.0426(18) 0.0016(12) -0.0120(13) 0.0103(13)
O3W 0.0262(14) 0.0305(16) 0.0355(16) 0.0138(12) 0.0128(12) 0.0187(13)
O4W 0.0299(16) 0.0295(17) 0.061(2) 0.0109(13) 0.0063(14) 0.0200(15)
O5W 0.0301(15) 0.0324(16) 0.0254(15) 0.0093(13) 0.0014(12) 0.0084(13)

loop_
_atom_type_symbol
_atom_type_description
_atom_type_scat_dispersion_real
_atom_type_scat_dispersion_imag
_atom_type_scat_source
C C 0.0033 0.0016 'International Tables Vol C Tables 4.2.6.8 and 6.1.1.4'
H H 0.0000 0.0000 'International Tables Vol C Tables 4.2.6.8 and 6.1.1.4'
Eu Eu -0.1578 3.6682 'International Tables Vol C Tables 4.2.6.8 and 6.1.1.4'
N N 0.0061 0.0033 'International Tables Vol C Tables 4.2.6.8 and 6.1.1.4'
O O 0.0106 0.0060 'International Tables Vol C Tables 4.2.6.8 and 6.1.1.4'

loop_
_geom_angle_atom_site_label_1
_geom_angle_atom_site_label_2
_geom_angle_atom_site_label_3
_geom_angle_site_symmetry_1
_geom_angle_site_symmetry_3
_geom_angle
O1 C1 O2 . . 125.0(3)
O1 C1 C2 . . 118.5(3)
O2 C1 C2 . . 116.3(3)
C3 C2 C8 . . 120.3(3)
C3 C2 C1 . . 117.4(3)
C8 C2 C1 . . 122.0(3)
C2 C3 C4 . . 118.8(3)
C2 C3 H3 . . 116(3)
C4 C3 H3 . . 125(3)
N1 C4 C6 . . 105.6(3)
N1 C4 C3 . . 133.3(3)
C6 C4 C3 . . 121.0(3)
N2 C5 N1 . . 112.8(3)
N2 C5 H5 . . 123.6
N1 C5 H5 . . 123.6
N2 C6 C4 . . 109.1(3)
N2 C6 C7 . . 130.4(3)
C4 C6 C7 . . 120.5(3)
C8 C7 C6 . . 118.5(3)
C8 C7 H7 . . 120.8
C6 C7 H7 . . 120.8
C7 C8 C2 . . 120.9(3)
C7 C8 C9 . . 116.8(3)
C2 C8 C9 . . 122.2(3)
O4 C9 O3 . . 125.9(3)
O4 C9 C8 . . 117.4(3)
O3 C9 C8 . . 116.5(3)
O6 C10 O5 . . 125.0(3)
O6 C10 C11 . . 118.1(3)
O5 C10 C11 . . 116.9(3)
C12 C11 C17 . . 120.4(3)
C12 C11 C10 . . 117.4(3)
C17 C11 C10 . . 122.2(3)
C11 C12 C13 . . 118.0(3)
C11 C12 H12 . . 121.0
C13 C12 H12 . . 121.0
C12 C13 N4 . . 132.5(3)
C12 C13 C15 . . 121.4(3)
N4 C13 C15 . . 106.1(3)
N3 C14 N4 . . 111.0(3)
N3 C14 H14 . . 124.5
N4 C14 H14 . . 124.5
N3 C15 C16 . . 131.3(3)
N3 C15 C13 . . 107.3(3)
C16 C15 C13 . . 121.4(3)
C15 C16 C17 . . 117.6(3)
C15 C16 H16 . . 121.2
C17 C16 H16 . . 121.2
C16 C17 C11 . . 121.0(3)
C16 C17 C18 . . 115.4(3)
C11 C17 C18 . . 123.3(3)
O7 C18 O8 . . 122.0(3)
O7 C18 C17 . . 119.8(3)
O8 C18 C17 . . 117.8(3)
O7 C18 Eu1 . 2_665 65.67(19)
O8 C18 Eu1 . 2_665 56.45(17)
C17 C18 Eu1 . 2_665 169.2(2)
O3 Eu1 O2W 2 . 130.52(10)
O3 Eu1 O3W 2 . 80.33(9)
O2W Eu1 O3W . . 78.17(10)
O3 Eu1 O2 2 . 80.26(9)
O2W Eu1 O2 . . 140.57(9)
O3W Eu1 O2 . . 85.39(9)
O3 Eu1 O5 2 . 80.37(9)
O2W Eu1 O5 . . 70.78(9)
O3W Eu1 O5 . . 116.75(9)
O2 Eu1 O5 . . 147.35(9)
O3 Eu1 O8 2 2_665 147.47(9)
O2W Eu1 O8 . 2_665 79.57(10)
O3W Eu1 O8 . 2_665 123.60(9)
O2 Eu1 O8 . 2_665 80.30(8)
O5 Eu1 O8 . 2_665 103.24(8)
O3 Eu1 O1W 2 . 81.33(9)
O2W Eu1 O1W . . 124.88(9)
O3W Eu1 O1W . . 156.77(9)
O2 Eu1 O1W . . 77.56(8)
O5 Eu1 O1W . . 73.73(8)
O8 Eu1 O1W 2_665 . 69.16(8)
O3 Eu1 O7 2 2_665 142.44(8)
O2W Eu1 O7 . 2_665 68.99(9)
O3W Eu1 O7 . 2_665 72.82(8)
O2 Eu1 O7 . 2_665 71.98(9)
O5 Eu1 O7 . 2_665 135.26(8)
O8 Eu1 O7 2_665 2_665 50.84(8)
O1W Eu1 O7 . 2_665 115.56(8)
O3 Eu1 C18 2 2_665 154.10(9)
O2W Eu1 C18 . 2_665 73.39(10)
O3W Eu1 C18 . 2_665 98.19(10)
O2 Eu1 C18 . 2_665 73.86(9)
O5 Eu1 C18 . 2_665 121.97(9)
O8 Eu1 C18 2_665 2_665 25.48(9)
O1W Eu1 C18 . 2_665 92.14(9)
O7 Eu1 C18 2_665 2_665 25.38(9)
O3 Eu1 H2WB 2 . 146.1
O2W Eu1 H2WB . . 16.6
O3W Eu1 H2WB . . 80.6
O2 Eu1 H2WB . . 125.6
O5 Eu1 H2WB . . 83.6
O8 Eu1 H2WB 2_665 . 65.6
O1W Eu1 H2WB . . 122.2
O7 Eu1 H2WB 2_665 . 53.7
C18 Eu1 H2WB 2_665 . 56.9
C5 N1 C4 . . 107.0(3)
C5 N1 H1 . . 126.5
C4 N1 H1 . . 126.5
C5 N2 C6 . . 105.5(3)
C14 N3 C15 . . 107.8(3)
C14 N3 H3A . . 126.1
C15 N3 H3A . . 126.1
C14 N4 C13 . . 107.8(3)
C14 N4 H4 . . 126.1
C13 N4 H4 . . 126.1
C1 O2 Eu1 . . 133.9(2)
C9 O3 Eu1 . 2 129.4(2)
C10 O5 Eu1 . . 116.1(2)
C18 O7 Eu1 . 2_665 88.9(2)
C18 O8 Eu1 . 2_665 98.1(2)
Eu1 O1W H1WA . . 111.5
Eu1 O1W H1WB . . 108.5
H1WA O1W H1WB . . 107.7
Eu1 O2W H2WA . . 122.2
Eu1 O2W H2WB . . 111.0
H2WA O2W H2WB . . 107.7
Eu1 O3W H3WA . . 125.9
Eu1 O3W H3WB . . 125.9
H3WA O3W H3WB . . 107.7
H4WA O4W H4WB . . 107.7
H5WA O5W H5WB . . 107.7

loop_
_geom_bond_atom_site_label_1
_geom_bond_atom_site_label_2
_geom_bond_site_symmetry_2
_geom_bond_distance
C1 O1 . 1.256(4)
C1 O2 . 1.272(4)
C1 C2 . 1.507(5)
C2 C3 . 1.374(5)
C2 C8 . 1.416(5)
C3 C4 . 1.394(5)
C3 H3 . 0.91(4)
C4 N1 . 1.385(5)
C4 C6 . 1.391(5)
C5 N2 . 1.318(5)
C5 N1 . 1.345(5)
C5 H5 . 0.9300
C6 N2 . 1.388(5)
C6 C7 . 1.396(5)
C7 C8 . 1.379(5)
C7 H7 . 0.9300
C8 C9 . 1.509(5)
C9 O4 . 1.248(4)
C9 O3 . 1.263(4)
C10 O6 . 1.239(4)
C10 O5 . 1.282(4)
C10 C11 . 1.518(5)
C11 C12 . 1.382(5)
C11 C17 . 1.424(5)
C12 C13 . 1.387(5)
C12 H12 . 0.9300
C13 N4 . 1.388(5)
C13 C15 . 1.393(5)
C14 N3 . 1.319(5)
C14 N4 . 1.335(5)
C14 H14 . 0.9300
C15 N3 . 1.382(4)
C15 C16 . 1.386(5)
C16 C17 . 1.387(5)
C16 H16 . 0.9300
C17 C18 . 1.502(5)
C18 O7 . 1.249(4)
C18 O8 . 1.267(4)
Eu1 O3 2 2.344(2)
Eu1 O2W . 2.360(3)
Eu1 O3W . 2.369(3)
Eu1 O2 . 2.407(2)
Eu1 O5 . 2.425(2)
Eu1 O8 2_665 2.453(2)
Eu1 O1W . 2.460(2)
Eu1 O7 2_665 2.656(3)
N1 H1 . 0.8600
N3 H3A . 0.8600
N4 H4 . 0.8600
O1W H1WA . 0.8500
O1W H1WB . 0.8500
O2W H2WA . 0.8500
O2W H2WB . 0.8498
O3W H3WA . 0.8500
O3W H3WB . 0.8500
O4W H4WA . 0.8500
O4W H4WB . 0.8500
O5W H5WA . 0.8499
O5W H5WB . 0.8500

loop_
_geom_hbond_atom_site_label_D
_geom_hbond_atom_site_label_H
_geom_hbond_atom_site_label_A
_geom_hbond_site_symmetry_A
_geom_hbond_distance_DH
_geom_hbond_distance_HA
_geom_hbond_distance_DA
_geom_hbond_angle_DHA
O1W H1WA O1 . 0.85 1.95 2.727(4) 152
O1W H1WB O4 2 0.85 1.93 2.709(4) 152
O2W H2WA O8 . 0.85 1.89 2.687(4) 155
O2W H2WB O4W . 0.85 2.23 2.608(5) 107
O3W H3WA O7 1_455 0.85 2.01 2.815(4) 159
O3W H3WB O5W 1_455 0.85 1.96 2.685(4) 142
O4W H4WA O2 2_565 0.85 2.19 2.968(4) 153
O4W H4WB O1W 2_665 0.85 2.49 3.022(4) 122
O4W H4WB O4 2_565 0.85 2.37 3.151(4) 153
O5W H5WA O5 . 0.85 1.97 2.815(4) 172
O5W H5WB O4 1_655 0.85 1.99 2.757(4) 150
N1 H1 O1 2_554 0.86 2.06 2.900(4) 165
N3 H3A N2 1_766 0.86 1.88 2.725(5) 168
N4 H4 O6 2_666 0.86 1.98 2.750(4) 148

loop_
_geom_torsion_atom_site_label_1
_geom_torsion_atom_site_label_2
_geom_torsion_atom_site_label_3
_geom_torsion_atom_site_label_4
_geom_torsion_site_symmetry_1
_geom_torsion_site_symmetry_4
_geom_torsion
O1 C1 C2 C3 . . -39.6(5)
O2 C1 C2 C3 . . 136.4(4)
O1 C1 C2 C8 . . 147.3(4)
O2 C1 C2 C8 . . -36.7(5)
C8 C2 C3 C4 . . 2.4(6)
C1 C2 C3 C4 . . -170.8(4)
C2 C3 C4 N1 . . 177.5(4)
C2 C3 C4 C6 . . -0.2(6)
N1 C4 C6 N2 . . 0.0(4)
C3 C4 C6 N2 . . 178.3(4)
N1 C4 C6 C7 . . -179.8(4)
C3 C4 C6 C7 . . -1.5(6)
N2 C6 C7 C8 . . -178.7(4)
C4 C6 C7 C8 . . 1.0(6)
C6 C7 C8 C2 . . 1.1(5)
C6 C7 C8 C9 . . -176.4(3)
C3 C2 C8 C7 . . -2.9(6)
C1 C2 C8 C7 . . 170.0(3)
C3 C2 C8 C9 . . 174.5(4)
C1 C2 C8 C9 . . -12.6(5)
C7 C8 C9 O4 . . -58.4(5)
C2 C8 C9 O4 . . 124.1(4)
C7 C8 C9 O3 . . 116.7(4)
C2 C8 C9 O3 . . -60.7(5)
O6 C10 C11 C12 . . 37.3(5)
O5 C10 C11 C12 . . -142.0(4)
O6 C10 C11 C17 . . -143.7(4)
O5 C10 C11 C17 . . 37.0(5)
C17 C11 C12 C13 . . 0.7(6)
C10 C11 C12 C13 . . 179.8(3)
C11 C12 C13 N4 . . 176.6(4)
C11 C12 C13 C15 . . -4.0(6)
C12 C13 C15 N3 . . -178.6(3)
N4 C13 C15 N3 . . 1.0(4)
C12 C13 C15 C16 . . 3.4(6)
N4 C13 C15 C16 . . -177.1(3)
N3 C15 C16 C17 . . -176.9(4)
C13 C15 C16 C17 . . 0.6(5)
C15 C16 C17 C11 . . -3.8(5)
C15 C16 C17 C18 . . 169.9(3)
C12 C11 C17 C16 . . 3.2(6)
C10 C11 C17 C16 . . -175.8(3)
C12 C11 C17 C18 . . -169.9(3)
C10 C11 C17 C18 . . 11.1(5)
C16 C17 C18 O7 . . 47.4(5)
C11 C17 C18 O7 . . -139.2(4)
C16 C17 C18 O8 . . -125.8(4)
C11 C17 C18 O8 . . 47.7(5)
C16 C17 C18 Eu1 . 2_665 -70.7(14)
C11 C17 C18 Eu1 . 2_665 102.8(12)
N2 C5 N1 C4 . . 0.0(5)
C6 C4 N1 C5 . . 0.0(5)
C3 C4 N1 C5 . . -178.0(5)
N1 C5 N2 C6 . . 0.0(5)
C4 C6 N2 C5 . . 0.0(5)
C7 C6 N2 C5 . . 179.7(4)
N4 C14 N3 C15 . . 1.6(5)
C16 C15 N3 C14 . . 176.2(4)
C13 C15 N3 C14 . . -1.6(4)
N3 C14 N4 C13 . . -1.0(5)
C12 C13 N4 C14 . . 179.4(4)
C15 C13 N4 C14 . . 0.0(4)
O1 C1 O2 Eu1 . . 8.7(6)
C2 C1 O2 Eu1 . . -166.9(2)
O3 Eu1 O2 C1 2 . -112.6(3)
O2W Eu1 O2 C1 . . 101.4(3)
O3W Eu1 O2 C1 . . 166.5(3)
O5 Eu1 O2 C1 . . -58.2(4)
O8 Eu1 O2 C1 2_665 . 41.2(3)
O1W Eu1 O2 C1 . . -29.4(3)
O7 Eu1 O2 C1 2_665 . 93.1(3)
C18 Eu1 O2 C1 2_665 . 66.6(3)
O4 C9 O3 Eu1 . 2 41.5(5)
C8 C9 O3 Eu1 . 2 -133.1(3)
O6 C10 O5 Eu1 . . 17.8(5)
C11 C10 O5 Eu1 . . -163.0(2)
O3 Eu1 O5 C10 2 . -75.4(2)
O2W Eu1 O5 C10 . . 63.8(2)
O3W Eu1 O5 C10 . . -1.4(3)
O2 Eu1 O5 C10 . . -129.7(2)
O8 Eu1 O5 C10 2_665 . 137.6(2)
O1W Eu1 O5 C10 . . -159.1(3)
O7 Eu1 O5 C10 2_665 . 90.8(3)
C18 Eu1 O5 C10 2_665 . 118.8(2)
O8 C18 O7 Eu1 . 2_665 3.3(3)
C17 C18 O7 Eu1 . 2_665 -169.6(3)
O7 C18 O8 Eu1 . 2_665 -3.6(4)
C17 C18 O8 Eu1 . 2_665 169.4(3)
